data_2013197
loop_
_publ_author_name
'Bowes, Katharine F.'
'Glidewell, Christopher'
'Low, John N.'
'Melguizo, Manuel'
'Quesada, Antonio'

_publ_section_title
;
 Two polymorphs, with <i>Z</i>' = 1 and 2, of
 2-amino-4-chloro-6-morpholinopyrimidine in <i>P</i>2~1~/<i>c</i>, and
 2-amino-4-chloro-6-piperidinopyrimidine, which is isomorphous and
 almost isostructural with the <i>Z</i>' = 2 polymorph
;
_journal_issue 1
_journal_name_full 'Acta Crystallographica Section C'
_journal_page_first o4
_journal_page_last o8
_journal_paper_doi 10.1107/S0108270102020012
_journal_volume 59
_journal_year 2003
_chemical_formula_iupac 'C9 H13 Cl N4'
_chemical_formula_moiety 'C9 H13 Cl N4'
_chemical_formula_sum 'C9 H13 Cl N4'
_chemical_formula_weight 212.68
_chemical_name_systematic
;
2-Amino-4-chloro-6-piperidinopyrimidine
;
_space_group_IT_number 14
_symmetry_cell_setting monoclinic
_symmetry_space_group_name_Hall '-P 2ybc'
_symmetry_space_group_name_H-M 'P 1 21/c 1'
_atom_sites_solution_hydrogens geom
_atom_sites_solution_primary direct
_atom_sites_solution_secondary difmap
_cell_angle_alpha 90.00
_cell_angle_beta 120.6770(9)
_cell_angle_gamma 90.00
_cell_formula_units_Z 8
_cell_length_a 13.8139(2)
_cell_length_b 8.48040(10)
_cell_length_c 19.8379(3)
_cell_measurement_reflns_used 4533
_cell_measurement_temperature 120.0(10)
_cell_measurement_theta_max 27.45
_cell_measurement_theta_min 2.95
_cell_volume 1998.74(5)
_computing_cell_refinement 'DENZO--SMN (Otwinowski & Minor, 1997)'
_computing_data_collection 'KappaCCD Server Software (Nonius, 1997)'
_computing_data_reduction 'DENZO--SMN (Otwinowski & Minor, 1997)'
_computing_molecular_graphics 'PLATON (Spek, 2002)'
_computing_publication_material 'SHELXL97 and PRPKAPPA (Ferguson, 1999)'
_computing_structure_refinement 'SHELXL97 (Sheldrick, 1997)'
_computing_structure_solution 'SHELXS97 (Sheldrick, 1997)'
_diffrn_ambient_temperature 120.0(10)
_diffrn_measured_fraction_theta_full 0.996
_diffrn_measured_fraction_theta_max 0.996
_diffrn_measurement_device_type 'Nonius KappaCCD'
_diffrn_measurement_method '\f scans, and \w scans with \k offsets'
_diffrn_radiation_monochromator graphite
_diffrn_radiation_source 'fine-focus sealed X-ray tube'
_diffrn_radiation_type 'Mo K\a'
_diffrn_radiation_wavelength 0.71073
_diffrn_reflns_av_R_equivalents 0.0416
_diffrn_reflns_av_sigmaI/netI 0.0389
_diffrn_reflns_limit_h_max 16
_diffrn_reflns_limit_h_min -17
_diffrn_reflns_limit_k_max 11
_diffrn_reflns_limit_k_min -10
_diffrn_reflns_limit_l_max 25
_diffrn_reflns_limit_l_min -25
_diffrn_reflns_number 15693
_diffrn_reflns_theta_full 27.45
_diffrn_reflns_theta_max 27.45
_diffrn_reflns_theta_min 2.95
_diffrn_standards_decay_% negligible
_exptl_absorpt_coefficient_mu 0.347
_exptl_absorpt_correction_T_max 0.911
_exptl_absorpt_correction_T_min 0.826
_exptl_absorpt_correction_type multi-scan
_exptl_absorpt_process_details '(DENZO--SMN; Otwinowski & Minor, 1997)'
_exptl_crystal_colour colourless
_exptl_crystal_density_diffrn 1.414
_exptl_crystal_density_method 'not measured'
_exptl_crystal_description block
_exptl_crystal_F_000 896
_exptl_crystal_size_max 0.45
_exptl_crystal_size_mid 0.35
_exptl_crystal_size_min 0.25
_refine_diff_density_max 0.250
_refine_diff_density_min -0.276
_refine_ls_extinction_method none
_refine_ls_goodness_of_fit_ref 1.039
_refine_ls_hydrogen_treatment constr
_refine_ls_matrix_type full
_refine_ls_number_parameters 250
_refine_ls_number_reflns 4533
_refine_ls_number_restraints 0
_refine_ls_restrained_S_all 1.039
_refine_ls_R_factor_all 0.0449
_refine_ls_R_factor_gt 0.0332
_refine_ls_shift/su_max 0.001
_refine_ls_shift/su_mean 0.000
_refine_ls_structure_factor_coef Fsqd
_refine_ls_weighting_details 'w = 1/[\s^2^(Fo^2^)+(0.0419P)^2^+0.5327P] where P = (Fo^2^+2Fc^2^)/3'
_refine_ls_weighting_scheme calc
_refine_ls_wR_factor_gt 0.0814
_refine_ls_wR_factor_ref 0.0865
_reflns_number_gt 3726
_reflns_number_total 4533
_reflns_threshold_expression I>2\s(I)
_cod_data_source_file sk1595.cif
_cod_data_source_block II
_cod_depositor_comments
;
The following automatic conversions were performed:

'_exptl_absorpt_correction_type' value 'Multi-scan' changed to
'multi-scan' according to
/home/saulius/struct/CIF-dictionaries/cif_core.dic dictionary named
'cif_core.dic' version 2.4.1 from 2010-06-29.

Automatic conversion script
Id: cif_fix_values 1715 2011-07-08 13:25:40Z adriana 
;
_cod_original_sg_symbol_H-M 'P 21/c'
_cod_database_code 2013197
_cod_database_fobs_code 2013197

loop_
_symmetry_equiv_pos_as_xyz
'x, y, z'
'-x, y+1/2, -z+1/2'
'-x, -y, -z'
'x, -y+1/2, z+1/2'

loop_
_atom_site_label
_atom_site_fract_x
_atom_site_fract_y
_atom_site_fract_z
_atom_site_U_iso_or_equiv
_atom_site_adp_type
_atom_site_calc_flag
_atom_site_refinement_flags
_atom_site_occupancy
_atom_site_disorder_assembly
_atom_site_disorder_group
_atom_site_type_symbol
N11 0.81471(10) 0.18328(13) 0.47002(6) 0.0157(2) Uani d . 1 . . N
C12 0.88591(12) 0.30463(16) 0.48551(8) 0.0152(3) Uani d . 1 . . C
N12 0.84403(10) 0.43638(14) 0.44331(7) 0.0191(3) Uani d . 1 . . N
N13 0.99700(10) 0.30808(13) 0.54099(7) 0.0167(2) Uani d . 1 . . N
C14 1.03363(12) 0.17721(16) 0.58336(8) 0.0163(3) Uani d . 1 . . C
Cl14 1.17375(3) 0.18345(4) 0.65928(2) 0.02326(10) Uani d . 1 . . Cl
C15 0.97273(11) 0.04391(16) 0.57347(8) 0.0169(3) Uani d . 1 . . C
C16 0.85855(12) 0.04946(16) 0.51163(8) 0.0153(3) Uani d . 1 . . C
N161 0.79034(10) -0.07770(14) 0.49192(7) 0.0181(3) Uani d . 1 . . N
C162 0.82073(10) -0.21876(12) 0.54089(6) 0.0234(3) Uani d . 1 . . C
C163 0.76888(10) -0.20812(12) 0.59229(6) 0.0256(3) Uani d . 1 . . C
C164 0.64137(14) -0.19517(18) 0.54122(9) 0.0254(3) Uani d . 1 . . C
C165 0.60693(13) -0.06015(18) 0.48212(9) 0.0233(3) Uani d . 1 . . C
C166 0.66895(12) -0.06769(17) 0.43709(8) 0.0200(3) Uani d . 1 . . C
N21 0.44603(10) 0.53187(14) 0.37572(7) 0.0176(3) Uani d . 1 . . N
C22 0.54302(12) 0.47010(16) 0.38853(8) 0.0177(3) Uani d . 1 . . C
N22 0.60167(11) 0.38106(15) 0.45416(7) 0.0237(3) Uani d . 1 . . N
N23 0.59066(9) 0.48844(14) 0.34421(7) 0.0175(3) Uani d . 1 . . N
C24 0.53063(12) 0.57948(16) 0.28197(8) 0.0166(3) Uani d . 1 . . C
Cl24 0.58707(3) 0.60594(4) 0.22147(2) 0.02286(10) Uani d . 1 . . Cl
C25 0.43078(12) 0.65039(16) 0.26070(8) 0.0174(3) Uani d . 1 . . C
C26 0.38803(11) 0.62230(15) 0.31114(8) 0.0153(3) Uani d . 1 . . C
N261 0.28892(10) 0.68526(13) 0.29758(7) 0.0164(2) Uani d . 1 . . N
C262 0.21643(12) 0.76963(17) 0.22408(8) 0.0180(3) Uani d . 1 . . C
C263 0.13674(13) 0.88200(18) 0.23172(9) 0.0237(3) Uani d . 1 . . C
C264 0.07035(13) 0.8005(2) 0.26391(9) 0.0270(4) Uani d . 1 . . C
C265 0.15162(13) 0.72011(19) 0.34120(9) 0.0239(3) Uani d . 1 . . C
C266 0.22795(12) 0.60598(17) 0.33079(8) 0.0182(3) Uani d . 1 . . C
H11 0.7723 0.4414 0.4070 0.023 Uiso calc R 1 . . H
H12 0.8882 0.5180 0.4519 0.023 Uiso calc R 1 . . H
H151 1.0044 -0.0465 0.6057 0.020 Uiso calc R 1 . . H
H13 0.9036 -0.2268 0.5740 0.028 Uiso calc R 1 . . H
H14 0.7926 -0.3140 0.5074 0.028 Uiso calc R 1 . . H
H15 0.7990 -0.1146 0.6268 0.031 Uiso calc R 1 . . H
H16 0.7889 -0.3031 0.6258 0.031 Uiso calc R 1 . . H
H17 0.6088 -0.1771 0.5750 0.030 Uiso calc R 1 . . H
H18 0.6106 -0.2956 0.5127 0.030 Uiso calc R 1 . . H
H19 0.5248 -0.0654 0.4447 0.028 Uiso calc R 1 . . H
H110 0.6234 0.0418 0.5102 0.028 Uiso calc R 1 . . H
H111 0.6435 -0.1611 0.4023 0.024 Uiso calc R 1 . . H
H112 0.6517 0.0276 0.4041 0.024 Uiso calc R 1 . . H
H21 0.5753 0.3665 0.4858 0.028 Uiso calc R 1 . . H
H22 0.6660 0.3380 0.4650 0.028 Uiso calc R 1 . . H
H251 0.3923 0.7143 0.2152 0.021 Uiso calc R 1 . . H
H23 0.1720 0.6924 0.1820 0.022 Uiso calc R 1 . . H
H24 0.2639 0.8300 0.2090 0.022 Uiso calc R 1 . . H
H25 0.0836 0.9272 0.1796 0.028 Uiso calc R 1 . . H
H26 0.1807 0.9699 0.2670 0.028 Uiso calc R 1 . . H
H27 0.0245 0.8791 0.2723 0.032 Uiso calc R 1 . . H
H28 0.0189 0.7213 0.2258 0.032 Uiso calc R 1 . . H
H29 0.1980 0.8008 0.3807 0.029 Uiso calc R 1 . . H
H210 0.1085 0.6621 0.3607 0.029 Uiso calc R 1 . . H
H211 0.2828 0.5597 0.3822 0.022 Uiso calc R 1 . . H
H212 0.1821 0.5191 0.2956 0.022 Uiso calc R 1 . . H

loop_
_atom_site_aniso_label
_atom_site_aniso_U_11
_atom_site_aniso_U_22
_atom_site_aniso_U_33
_atom_site_aniso_U_12
_atom_site_aniso_U_13
_atom_site_aniso_U_23
N11 0.0130(6) 0.0191(6) 0.0141(6) -0.0005(5) 0.0063(5) -0.0001(4)
C12 0.0139(7) 0.0203(7) 0.0124(6) -0.0001(5) 0.0075(6) -0.0014(5)
N12 0.0129(6) 0.0197(6) 0.0183(6) -0.0016(5) 0.0032(5) 0.0022(5)
N13 0.0128(6) 0.0205(6) 0.0150(6) -0.0010(5) 0.0058(5) 0.0002(5)
C14 0.0115(7) 0.0232(7) 0.0136(6) 0.0008(6) 0.0060(6) -0.0015(5)
Cl14 0.01206(18) 0.0289(2) 0.02026(19) -0.00127(14) 0.00206(15) 0.00288(14)
C15 0.0138(7) 0.0187(7) 0.0166(7) 0.0023(6) 0.0065(6) 0.0025(5)
C16 0.0149(7) 0.0184(7) 0.0152(7) 0.0001(5) 0.0096(6) -0.0013(5)
N161 0.0131(6) 0.0200(6) 0.0179(6) -0.0019(5) 0.0055(5) 0.0005(5)
C162 0.0208(8) 0.0152(7) 0.0288(8) -0.0006(6) 0.0087(7) 0.0007(6)
C163 0.0314(9) 0.0193(7) 0.0224(8) -0.0032(6) 0.0110(7) 0.0048(6)
C164 0.0284(9) 0.0234(8) 0.0294(8) -0.0042(6) 0.0185(7) 0.0009(6)
C165 0.0182(8) 0.0228(8) 0.0275(8) -0.0009(6) 0.0105(7) 0.0007(6)
C166 0.0138(7) 0.0243(7) 0.0174(7) -0.0041(6) 0.0049(6) 0.0010(6)
N21 0.0136(6) 0.0186(6) 0.0167(6) 0.0003(5) 0.0049(5) 0.0025(5)
C22 0.0141(7) 0.0151(7) 0.0172(7) -0.0020(5) 0.0032(6) 0.0004(5)
N22 0.0173(7) 0.0288(7) 0.0221(7) 0.0064(5) 0.0079(6) 0.0100(5)
N23 0.0124(6) 0.0183(6) 0.0164(6) 0.0000(5) 0.0034(5) -0.0009(5)
C24 0.0139(7) 0.0187(7) 0.0146(7) -0.0029(6) 0.0054(6) -0.0032(5)
Cl24 0.01552(19) 0.0342(2) 0.01862(18) 0.00228(15) 0.00853(15) 0.00171(14)
C25 0.0152(7) 0.0187(7) 0.0142(7) 0.0009(6) 0.0045(6) 0.0021(5)
C26 0.0126(7) 0.0143(7) 0.0144(7) -0.0016(5) 0.0036(6) -0.0013(5)
N261 0.0130(6) 0.0185(6) 0.0164(6) 0.0022(5) 0.0064(5) 0.0037(4)
C262 0.0152(7) 0.0201(7) 0.0161(7) 0.0024(6) 0.0061(6) 0.0032(5)
C263 0.0229(8) 0.0242(8) 0.0230(8) 0.0086(6) 0.0110(7) 0.0056(6)
C264 0.0194(8) 0.0382(9) 0.0250(8) 0.0107(7) 0.0125(7) 0.0041(7)
C265 0.0239(8) 0.0316(8) 0.0194(7) 0.0034(7) 0.0134(7) 0.0005(6)
C266 0.0174(7) 0.0204(7) 0.0167(7) -0.0009(6) 0.0086(6) 0.0013(5)

loop_
_atom_type_symbol
_atom_type_description
_atom_type_scat_dispersion_real
_atom_type_scat_dispersion_imag
_atom_type_scat_source
C C 0.0033 0.0016 'International Tables Vol C Tables 4.2.6.8 and 6.1.1.4'
H H 0.0000 0.0000 'International Tables Vol C Tables 4.2.6.8 and 6.1.1.4'
Cl Cl 0.1484 0.1585 'International Tables Vol C Tables 4.2.6.8 and 6.1.1.4'
N N 0.0061 0.0033 'International Tables Vol C Tables 4.2.6.8 and 6.1.1.4'

loop_
_geom_angle_atom_site_label_1
_geom_angle_atom_site_label_2
_geom_angle_atom_site_label_3
_geom_angle
_geom_angle_publ_flag
C12 N11 C16 117.07(12) no
N12 C12 N11 117.60(12) no
N12 C12 N13 115.99(12) no
N11 C12 N13 126.40(12) no
C12 N12 H11 120.0 no
C12 N12 H12 120.0 no
H11 N12 H12 120.0 no
C14 N13 C12 113.80(12) no
N13 C14 C15 126.51(13) no
N13 C14 Cl14 114.72(10) no
C15 C14 Cl14 118.76(11) no
C14 C15 C16 115.38(12) no
C14 C15 H151 122.3 no
C16 C15 H151 122.3 no
N11 C16 N161 117.66(12) no
N11 C16 C15 120.60(12) no
N161 C16 C15 121.73(12) no
C16 N161 C162 122.64(11) no
C16 N161 C166 122.28(12) no
C162 N161 C166 111.92(10) no
N161 C162 C163 108.90(6) no
N161 C162 H13 109.9 no
C163 C162 H13 109.9 no
N161 C162 H14 109.9 no
C163 C162 H14 109.9 no
H13 C162 H14 108.3 no
C162 C163 C164 109.82(7) no
C162 C163 H15 109.7 no
C164 C163 H15 109.7 no
C162 C163 H16 109.7 no
C164 C163 H16 109.7 no
H15 C163 H16 108.2 no
C163 C164 C165 111.44(11) no
C163 C164 H17 109.3 no
C165 C164 H17 109.3 no
C163 C164 H18 109.3 no
C165 C164 H18 109.3 no
H17 C164 H18 108.0 no
C166 C165 C164 111.71(12) no
C166 C165 H19 109.3 no
C164 C165 H19 109.3 no
C166 C165 H110 109.3 no
C164 C165 H110 109.3 no
H19 C165 H110 107.9 no
N161 C166 C165 109.93(11) no
N161 C166 H111 109.7 no
C165 C166 H111 109.7 no
N161 C166 H112 109.7 no
C165 C166 H112 109.7 no
H111 C166 H112 108.2 no
C22 N21 C26 117.06(11) no
N21 C22 N23 127.28(12) no
N21 C22 N22 116.74(12) no
N23 C22 N22 115.97(12) no
C22 N22 H21 120.0 no
C22 N22 H22 120.0 no
H21 N22 H22 120.0 no
C24 N23 C22 113.08(11) no
N23 C24 C25 126.81(13) no
N23 C24 Cl24 115.30(10) no
C25 C24 Cl24 117.87(11) no
C24 C25 C26 115.38(13) no
C24 C25 H251 122.3 no
C26 C25 H251 122.3 no
N21 C26 N261 117.38(12) no
N21 C26 C25 120.38(12) no
N261 C26 C25 122.23(12) no
C26 N261 C262 119.68(11) no
C26 N261 C266 118.69(11) no
C262 N261 C266 114.32(11) no
N261 C262 C263 111.62(11) no
N261 C262 H23 109.3 no
C263 C262 H23 109.3 no
N261 C262 H24 109.3 no
C263 C262 H24 109.3 no
H23 C262 H24 108.0 no
C262 C263 C264 112.24(12) no
C262 C263 H25 109.2 no
C264 C263 H25 109.2 no
C262 C263 H26 109.2 no
C264 C263 H26 109.2 no
H25 C263 H26 107.9 no
C265 C264 C263 109.43(13) no
C265 C264 H27 109.8 no
C263 C264 H27 109.8 no
C265 C264 H28 109.8 no
C263 C264 H28 109.8 no
H27 C264 H28 108.2 no
C266 C265 C264 110.75(12) no
C266 C265 H29 109.5 no
C264 C265 H29 109.5 no
C266 C265 H210 109.5 no
C264 C265 H210 109.5 no
H29 C265 H210 108.1 no
N261 C266 C265 111.42(11) no
N261 C266 H211 109.3 no
C265 C266 H211 109.3 no
N261 C266 H212 109.3 no
C265 C266 H212 109.3 no
H211 C266 H212 108.0 no

loop_
_geom_bond_atom_site_label_1
_geom_bond_atom_site_label_2
_geom_bond_site_symmetry_2
_geom_bond_distance
_geom_bond_publ_flag
N11 C12 . 1.3463(18) no
N11 C16 . 1.3512(17) no
C12 N12 . 1.3377(18) no
C12 N13 . 1.3578(18) no
N12 H11 . 0.88 no
N12 H12 . 0.88 no
N13 C14 . 1.3267(18) no
C14 C15 . 1.3622(19) no
C14 Cl14 . 1.7444(14) no
C15 C16 . 1.4215(19) no
C15 H151 . 0.95 no
C16 N161 . 1.3519(18) no
N161 C162 . 1.4611(15) no
N161 C166 . 1.4632(18) no
C162 C163 . 1.5186(19) no
C162 H13 . 0.99 no
C162 H14 . 0.99 no
C163 C164 . 1.5233(19) no
C163 H15 . 0.99 no
C163 H16 . 0.99 no
C164 C165 . 1.531(2) no
C164 H17 . 0.99 no
C164 H18 . 0.99 no
C165 C166 . 1.5221(19) no
C165 H19 . 0.99 no
C165 H110 . 0.99 no
C166 H111 . 0.99 no
C166 H112 . 0.99 no
N21 C22 . 1.3366(18) no
N21 C26 . 1.3505(17) no
C22 N23 . 1.3494(18) no
C22 N22 . 1.3583(18) no
N22 H21 . 0.88 no
N22 H22 . 0.88 no
N23 C24 . 1.3279(18) no
C24 C25 . 1.359(2) no
C24 Cl24 . 1.7474(13) no
C25 C26 . 1.4177(19) no
C25 H251 . 0.95 no
C26 N261 . 1.3624(17) no
N261 C262 . 1.4666(17) no
N261 C266 . 1.4702(17) no
C262 C263 . 1.521(2) no
C262 H23 . 0.99 no
C262 H24 . 0.99 no
C263 C264 . 1.524(2) no
C263 H25 . 0.99 no
C263 H26 . 0.99 no
C264 C265 . 1.523(2) no
C264 H27 . 0.99 no
C264 H28 . 0.99 no
C265 C266 . 1.521(2) no
C265 H29 . 0.99 no
C265 H210 . 0.99 no
C266 H211 . 0.99 no
C266 H212 . 0.99 no

loop_
_geom_hbond_atom_site_label_D
_geom_hbond_atom_site_label_H
_geom_hbond_atom_site_label_A
_geom_hbond_site_symmetry_A
_geom_hbond_distance_DH
_geom_hbond_distance_HA
_geom_hbond_distance_DA
_geom_hbond_angle_DHA
_geom_hbond_publ_flag
N12 H11 N23 . 0.88 2.19 3.0479(16) 163 y
N22 H22 N11 . 0.88 2.40 3.2601(17) 167 y
N12 H12 N13 3_766 0.88 2.12 2.9862(16) 169 y

loop_
_geom_torsion_atom_site_label_1
_geom_torsion_atom_site_label_2
_geom_torsion_atom_site_label_3
_geom_torsion_atom_site_label_4
_geom_torsion
_geom_torsion_publ_flag
C16 N11 C12 N12 178.36(11) no
C16 N11 C12 N13 -2.62(19) no
N12 C12 N13 C14 177.46(11) no
N11 C12 N13 C14 -1.57(18) no
C12 N13 C14 C15 3.22(19) no
C12 N13 C14 Cl14 -175.95(9) no
N13 C14 C15 C16 -0.6(2) no
Cl14 C14 C15 C16 178.51(9) no
C12 N11 C16 N161 -174.25(11) no
C12 N11 C16 C15 5.34(18) no
C14 C15 C16 N11 -3.90(18) no
C14 C15 C16 N161 175.68(12) no
N11 C16 N161 C162 -168.38(11) no
C15 C16 N161 C162 12.03(19) no
N11 C16 N161 C166 -10.13(18) no
C15 C16 N161 C166 170.29(12) no
C16 N161 C162 C163 95.88(11) no
C166 N161 C162 C163 -64.39(10) no
N161 C162 C163 C164 59.36(9) no
C162 C163 C164 C165 -53.16(12) no
C163 C164 C165 C166 50.16(16) no
C16 N161 C166 C165 -99.61(15) no
C162 N161 C166 C165 60.74(14) no
C164 C165 C166 N161 -52.69(16) no
C26 N21 C22 N23 0.4(2) no
C26 N21 C22 N22 179.12(12) no
N21 C22 N23 C24 0.2(2) no
N22 C22 N23 C24 -178.53(12) no
C22 N23 C24 C25 -0.4(2) no
C22 N23 C24 Cl24 -179.26(10) no
N23 C24 C25 C26 0.0(2) no
Cl24 C24 C25 C26 178.83(10) no
C22 N21 C26 N261 179.80(12) no
C22 N21 C26 C25 -0.83(19) no
C24 C25 C26 N21 0.67(19) no
C24 C25 C26 N261 180.00(12) no
N21 C26 N261 C262 -173.24(12) no
C25 C26 N261 C262 7.4(2) no
N21 C26 N261 C266 -24.78(18) no
C25 C26 N261 C266 155.87(12) no
C26 N261 C262 C263 -158.02(13) no
C266 N261 C262 C263 52.21(16) no
N261 C262 C263 C264 -52.37(17) no
C262 C263 C264 C265 54.62(17) no
C263 C264 C265 C266 -55.99(17) no
C26 N261 C266 C265 155.60(12) no
C262 N261 C266 C265 -54.31(15) no
C264 C265 C266 N261 55.86(17) no

loop_
_cod_related_entry_id
_cod_related_entry_database
_cod_related_entry_code
1 ChemSpider 1225308
